data_1577247
loop_
_publ_author_name
'Jiang, Huikang'
'Ye, Ning'
'Peng, Guang'
'Chen, Jindong'

_publ_section_title
;
 A[A6Ch][Si12P20] (A = Sr, Ba; Ch = S, Se, Te): Achieving Wide Band Gap of
 Pnictides by Constructing [A6Ch] octahedral ionic units
;
_journal_name_full 'Chemical Science'
_journal_paper_doi 10.1039/D6SC00313C
_journal_year 2026
_chemical_formula_moiety 'Ba3 P20 Se Si12 Sr4'
_chemical_formula_sum 'Ba3 P20 Se Si12 Sr4'
_chemical_formula_weight 1797.94
_space_group_crystal_system cubic
_space_group_IT_number 216
_space_group_name_Hall 'F -4 2 3'
_space_group_name_H-M_alt 'F -4 3 m'
_atom_sites_solution_primary direct
_audit_creation_date 2025-10-10
_audit_creation_method
;
Olex2 1.5
(compiled 2025.07.13 svn.rb7424aed for OlexSys, GUI svn.r7314)
;
_audit_update_record
;
2026-01-10 deposited with the CCDC.	2026-04-29 downloaded from the CCDC.
;
_cell_angle_alpha 90
_cell_angle_beta 90
_cell_angle_gamma 90
_cell_formula_units_Z 4
_cell_length_a 15.5813(5)
_cell_length_b 15.5813(5)
_cell_length_c 15.5813(5)
_cell_measurement_reflns_used 157
_cell_measurement_temperature 293.00
_cell_measurement_theta_max 31.4265
_cell_measurement_theta_min 4.5255
_cell_volume 3782.8(2)
_computing_molecular_graphics 'Olex2 1.5 (Dolomanov et al., 2009)'
_computing_publication_material 'Olex2 1.5 (Dolomanov et al., 2009)'
_computing_structure_refinement 'SHELXL 2018/3 (Sheldrick, 2015)'
_computing_structure_solution 'SHELXS  (Sheldrick, 2008)'
_diffrn_ambient_temperature 293.00
_diffrn_measured_fraction_theta_full 0.982
_diffrn_measured_fraction_theta_max 0.985
_diffrn_measurement_device_type 'Bruker APEX-1I CCD'
_diffrn_radiation_type MoK\a
_diffrn_radiation_wavelength 0.71073
_diffrn_reflns_av_R_equivalents 0.0255
_diffrn_reflns_av_unetI/netI 0.0184
_diffrn_reflns_Laue_measured_fraction_full 0.982
_diffrn_reflns_Laue_measured_fraction_max 0.985
_diffrn_reflns_limit_h_max 20
_diffrn_reflns_limit_h_min -15
_diffrn_reflns_limit_k_max 19
_diffrn_reflns_limit_k_min -14
_diffrn_reflns_limit_l_max 20
_diffrn_reflns_limit_l_min -14
_diffrn_reflns_number 2800
_diffrn_reflns_point_group_measured_fraction_full 0.987
_diffrn_reflns_point_group_measured_fraction_max 0.990
_diffrn_reflns_theta_full 25.242
_diffrn_reflns_theta_max 27.431
_diffrn_reflns_theta_min 2.264
_exptl_absorpt_coefficient_mu 10.868
_exptl_crystal_colour 'clear reddish red'
_exptl_crystal_colour_lustre clear
_exptl_crystal_colour_modifier reddish
_exptl_crystal_colour_primary red
_exptl_crystal_density_diffrn 3.157
_exptl_crystal_description block
_exptl_crystal_F_000 3288
_exptl_crystal_size_max 0.12
_exptl_crystal_size_mid 0.12
_exptl_crystal_size_min 0.11
_refine_diff_density_max 0.842
_refine_diff_density_min -0.506
_refine_diff_density_rms 0.089
_refine_ls_abs_structure_details
;
 Refined as an inversion twin.
;
_refine_ls_abs_structure_Flack 0.48(9)
_refine_ls_extinction_method none
_refine_ls_goodness_of_fit_ref 1.182
_refine_ls_hydrogen_treatment undef
_refine_ls_matrix_type full
_refine_ls_number_parameters 30
_refine_ls_number_reflns 480
_refine_ls_number_restraints 0
_refine_ls_restrained_S_all 1.182
_refine_ls_R_factor_all 0.0179
_refine_ls_R_factor_gt 0.0171
_refine_ls_shift/su_max 0.000
_refine_ls_shift/su_mean 0.000
_refine_ls_structure_factor_coef Fsqd
_refine_ls_weighting_details 'w=1/[\s^2^(Fo^2^)+(0.0133P)^2^+18.1071P] where P=(Fo^2^+2Fc^2^)/3'
_refine_ls_weighting_scheme calc
_refine_ls_wR_factor_gt 0.0400
_refine_ls_wR_factor_ref 0.0402
_reflns_Friedel_coverage 0.825
_reflns_Friedel_fraction_full 0.994
_reflns_Friedel_fraction_max 0.995
_reflns_number_gt 462
_reflns_number_total 480
_reflns_threshold_expression 'I > 2\s(I)'
_cod_data_source_file d6sc00313c2.cif
_cod_data_source_block ba[ba2sr4se][si12p20]
_cod_original_cell_volume 3782.8(4)
_cod_database_code 1577247
_shelx_shelxl_version_number 2018/3
_shelx_space_group_comment
;
The symmetry employed for this shelxl refinement is uniquely defined
by the following loop, which should always be used as a source of
symmetry information in preference to the above space-group names.
They are only intended as comments.
;
_shelx_estimated_absorpt_t_max 0.381
_shelx_estimated_absorpt_t_min 0.355
_olex2_refinement_description
;
1. Twinned data refinement
 Scales: 0.52(9)
 0.48(9)
2. Shared sites
{Sr1, Ba1}
3. Uiso/Uaniso restraints and constraints
Uanis(Sr1) = Uanis(Ba1)
4. Others
 Fixed Sof: Sr1(0.166667) Ba1(0.083333)
;
_olex2_submission_special_instructions 'No special instructions were received'

loop_
_space_group_symop_operation_xyz
'x, y, z'
'y, -x, -z'
'-x, -y, z'
'-y, x, -z'
'-x, z, -y'
'x, -y, -z'
'-x, -z, y'
'-z, -y, x'
'-x, y, -z'
'z, -y, -x'
'z, x, y'
'y, z, x'
'-y, -z, x'
'z, -x, -y'
'-y, z, -x'
'-z, -x, y'
'-z, x, -y'
'y, -z, -x'
'-y, -x, z'
'y, x, z'
'x, -z, -y'
'x, z, y'
'-z, y, -x'
'z, y, x'
'x, y+1/2, z+1/2'
'y, -x+1/2, -z+1/2'
'-x, -y+1/2, z+1/2'
'-y, x+1/2, -z+1/2'
'-x, z+1/2, -y+1/2'
'x, -y+1/2, -z+1/2'
'-x, -z+1/2, y+1/2'
'-z, -y+1/2, x+1/2'
'-x, y+1/2, -z+1/2'
'z, -y+1/2, -x+1/2'
'z, x+1/2, y+1/2'
'y, z+1/2, x+1/2'
'-y, -z+1/2, x+1/2'
'z, -x+1/2, -y+1/2'
'-y, z+1/2, -x+1/2'
'-z, -x+1/2, y+1/2'
'-z, x+1/2, -y+1/2'
'y, -z+1/2, -x+1/2'
'-y, -x+1/2, z+1/2'
'y, x+1/2, z+1/2'
'x, -z+1/2, -y+1/2'
'x, z+1/2, y+1/2'
'-z, y+1/2, -x+1/2'
'z, y+1/2, x+1/2'
'x+1/2, y, z+1/2'
'y+1/2, -x, -z+1/2'
'-x+1/2, -y, z+1/2'
'-y+1/2, x, -z+1/2'
'-x+1/2, z, -y+1/2'
'x+1/2, -y, -z+1/2'
'-x+1/2, -z, y+1/2'
'-z+1/2, -y, x+1/2'
'-x+1/2, y, -z+1/2'
'z+1/2, -y, -x+1/2'
'z+1/2, x, y+1/2'
'y+1/2, z, x+1/2'
'-y+1/2, -z, x+1/2'
'z+1/2, -x, -y+1/2'
'-y+1/2, z, -x+1/2'
'-z+1/2, -x, y+1/2'
'-z+1/2, x, -y+1/2'
'y+1/2, -z, -x+1/2'
'-y+1/2, -x, z+1/2'
'y+1/2, x, z+1/2'
'x+1/2, -z, -y+1/2'
'x+1/2, z, y+1/2'
'-z+1/2, y, -x+1/2'
'z+1/2, y, x+1/2'
'x+1/2, y+1/2, z'
'y+1/2, -x+1/2, -z'
'-x+1/2, -y+1/2, z'
'-y+1/2, x+1/2, -z'
'-x+1/2, z+1/2, -y'
'x+1/2, -y+1/2, -z'
'-x+1/2, -z+1/2, y'
'-z+1/2, -y+1/2, x'
'-x+1/2, y+1/2, -z'
'z+1/2, -y+1/2, -x'
'z+1/2, x+1/2, y'
'y+1/2, z+1/2, x'
'-y+1/2, -z+1/2, x'
'z+1/2, -x+1/2, -y'
'-y+1/2, z+1/2, -x'
'-z+1/2, -x+1/2, y'
'-z+1/2, x+1/2, -y'
'y+1/2, -z+1/2, -x'
'-y+1/2, -x+1/2, z'
'y+1/2, x+1/2, z'
'x+1/2, -z+1/2, -y'
'x+1/2, z+1/2, y'
'-z+1/2, y+1/2, -x'
'z+1/2, y+1/2, x'

loop_
_atom_site_label
_atom_site_type_symbol
_atom_site_fract_x
_atom_site_fract_y
_atom_site_fract_z
_atom_site_U_iso_or_equiv
_atom_site_adp_type
_atom_site_occupancy
_atom_site_site_symmetry_order
_atom_site_calc_flag
_atom_site_refinement_flags_posn
_atom_site_refinement_flags_adp
_atom_site_refinement_flags_occupancy
_atom_site_disorder_assembly
_atom_site_disorder_group
Se1 Se 0.500000 0.000000 0.500000 0.0192(4) Uani 1 24 d S T P . .
Sr1 Sr 0.500000 0.21091(3) 0.500000 0.0181(2) Uani 0.6667 4 d S T P . 1
Ba2 Ba 0.500000 0.500000 0.500000 0.0515(4) Uani 1 24 d S T P . .
P2 P 0.3378(3) 0.1622(3) 0.3378(3) 0.0099(17) Uani 1 6 d S T P . .
P1 P 0.32978(5) 0.32978(5) 0.4998(4) 0.0117(3) Uani 1 2 d S T P . .
Si2 Si 0.250000 0.250000 0.5879(5) 0.0113(17) Uani 1 4 d S T P . .
P3 P 0.3353(3) 0.1647(3) 0.6647(3) 0.0091(18) Uani 1 6 d S T P . .
Si1 Si 0.250000 0.250000 0.4126(5) 0.0071(16) Uani 1 4 d S T P . .
Ba1 Ba 0.500000 0.21091(3) 0.500000 0.0181(2) Uani 0.3333 4 d S T P . 2

loop_
_atom_site_aniso_label
_atom_site_aniso_U_11
_atom_site_aniso_U_22
_atom_site_aniso_U_33
_atom_site_aniso_U_23
_atom_site_aniso_U_13
_atom_site_aniso_U_12
Se1 0.0192(4) 0.0192(4) 0.0192(4) 0.000 0.000 0.000
Sr1 0.0193(3) 0.0156(3) 0.0193(3) 0.000 -0.0002(12) 0.000
Ba2 0.0515(4) 0.0515(4) 0.0515(4) 0.000 0.000 0.000
P2 0.0099(17) 0.0099(17) 0.0099(17) -0.0028(13) 0.0028(13) -0.0028(13)
P1 0.0128(4) 0.0128(4) 0.0095(6) -0.0046(18) -0.0046(18) -0.0036(4)
Si2 0.014(2) 0.014(2) 0.007(3) 0.000 0.000 0.002(3)
P3 0.0091(18) 0.0091(18) 0.0091(18) -0.0029(12) 0.0029(12) 0.0029(12)
Si1 0.0074(18) 0.0074(18) 0.007(3) 0.000 0.000 -0.003(2)
Ba1 0.0193(3) 0.0156(3) 0.0193(3) 0.000 -0.0002(12) 0.000

loop_
_atom_type_symbol
_atom_type_description
_atom_type_scat_dispersion_real
_atom_type_scat_dispersion_imag
_atom_type_scat_source
Ba Ba -0.3244 2.2819 'International Tables Vol C Tables 4.2.6.8 and 6.1.1.4'
P P 0.1023 0.0942 'International Tables Vol C Tables 4.2.6.8 and 6.1.1.4'
Se Se -0.0929 2.2259 'International Tables Vol C Tables 4.2.6.8 and 6.1.1.4'
Si Si 0.0817 0.0704 'International Tables Vol C Tables 4.2.6.8 and 6.1.1.4'
Sr Sr -1.5307 3.2498 'International Tables Vol C Tables 4.2.6.8 and 6.1.1.4'

loop_
_geom_angle_atom_site_label_1
_geom_angle_atom_site_label_2
_geom_angle_atom_site_label_3
_geom_angle
_geom_angle_site_symmetry_1
_geom_angle_site_symmetry_3
_geom_angle_publ_flag
Sr1 Se1 Sr1 180.0 31_655 29_645 ?
Sr1 Se1 Sr1 90.0 31_655 . ?
Sr1 Se1 Sr1 90.0 31_655 3_655 ?
Sr1 Se1 Sr1 90.0 76_546 3_655 ?
Sr1 Se1 Sr1 180.0 76_546 74_556 ?
Sr1 Se1 Sr1 90.0 74_556 . ?
Sr1 Se1 Sr1 90.0 31_655 74_556 ?
Sr1 Se1 Sr1 90.0 31_655 76_546 ?
Sr1 Se1 Sr1 90.0 76_546 . ?
Sr1 Se1 Sr1 90.0 29_645 . ?
Sr1 Se1 Sr1 180.0 3_655 . ?
Sr1 Se1 Sr1 90.0 29_645 76_546 ?
Sr1 Se1 Sr1 90.0 74_556 3_655 ?
Sr1 Se1 Sr1 90.0 29_645 3_655 ?
Sr1 Se1 Sr1 90.0 29_645 74_556 ?
Se1 Sr1 Sr1 45.0 . 29_645 ?
Se1 Sr1 Sr1 45.0 . 76_546 ?
Se1 Sr1 Ba2 180.0 . . ?
Se1 Sr1 P2 78.01(9) . . ?
Se1 Sr1 P2 78.01(9) . 74_556 ?
Se1 Sr1 P3 78.77(8) . . ?
Se1 Sr1 P3 78.77(8) . 74_556 ?
Sr1 Sr1 Sr1 60.0 29_645 76_546 ?
Ba2 Sr1 Sr1 135.0 . 76_546 ?
Ba2 Sr1 Sr1 135.0 . 29_645 ?
P2 Sr1 Sr1 50.51(7) . 76_546 ?
P2 Sr1 Sr1 110.01(8) 74_556 29_645 ?
P2 Sr1 Sr1 50.51(7) . 29_645 ?
P2 Sr1 Sr1 110.01(8) 74_556 76_546 ?
P2 Sr1 Ba2 101.99(9) . . ?
P2 Sr1 Ba2 101.99(9) 74_556 . ?
P2 Sr1 P2 156.02(18) 74_556 . ?
P2 Sr1 P3 87.682(9) . . ?
P2 Sr1 P3 87.682(9) 74_556 74_556 ?
P2 Sr1 P3 87.682(9) 74_556 . ?
P2 Sr1 P3 87.682(9) . 74_556 ?
P1 Sr1 Se1 124.93(2) 17_656 . ?
P1 Sr1 Se1 124.93(2) . . ?
P1 Sr1 Se1 124.93(2) 11 . ?
P1 Sr1 Se1 124.93(2) 4_656 . ?
P1 Sr1 Sr1 79.93(2) 11 29_645 ?
P1 Sr1 Sr1 113.85(9) . 29_645 ?
P1 Sr1 Sr1 113.85(9) 11 76_546 ?
P1 Sr1 Sr1 169.930(19) 17_656 29_645 ?
P1 Sr1 Sr1 79.93(2) . 76_546 ?
P1 Sr1 Sr1 113.92(10) 4_656 29_645 ?
P1 Sr1 Sr1 113.92(10) 17_656 76_546 ?
P1 Sr1 Sr1 169.930(19) 4_656 76_546 ?
P1 Sr1 Ba2 55.07(2) 17_656 . ?
P1 Sr1 Ba2 55.07(2) . . ?
P1 Sr1 Ba2 55.07(2) 4_656 . ?
P1 Sr1 Ba2 55.07(2) 11 . ?
P1 Sr1 P2 63.34(12) 4_656 74_556 ?
P1 Sr1 P2 133.36(12) . 74_556 ?
P1 Sr1 P2 63.34(12) 17_656 74_556 ?
P1 Sr1 P2 133.36(12) 4_656 . ?
P1 Sr1 P2 133.36(12) 17_656 . ?
P1 Sr1 P2 133.36(12) 11 74_556 ?
P1 Sr1 P2 63.34(12) . . ?
P1 Sr1 P2 63.34(12) 11 . ?
P1 Sr1 P1 110.14(4) 4_656 . ?
P1 Sr1 P1 70.8(2) 17_656 4_656 ?
P1 Sr1 P1 70.8(2) 11 . ?
P1 Sr1 P1 110.14(4) 17_656 11 ?
P1 Sr1 P1 70.9(2) 4_656 11 ?
P1 Sr1 P1 70.9(2) 17_656 . ?
P1 Sr1 P3 132.81(11) . 74_556 ?
P1 Sr1 P3 132.81(11) 4_656 . ?
P1 Sr1 P3 62.83(12) 4_656 74_556 ?
P1 Sr1 P3 62.83(12) 17_656 . ?
P1 Sr1 P3 62.83(12) 11 74_556 ?
P1 Sr1 P3 132.81(11) 17_656 74_556 ?
P1 Sr1 P3 132.81(11) 11 . ?
P1 Sr1 P3 62.83(12) . . ?
P3 Sr1 Sr1 110.65(6) 74_556 76_546 ?
P3 Sr1 Sr1 51.09(6) . 76_546 ?
P3 Sr1 Sr1 51.09(6) 74_556 29_645 ?
P3 Sr1 Sr1 110.66(6) . 29_645 ?
P3 Sr1 Ba2 101.23(8) 74_556 . ?
P3 Sr1 Ba2 101.23(8) . . ?
P3 Sr1 P3 157.54(15) 74_556 . ?
P1 Ba2 P1 59.94(17) 17_656 4_656 ?
P1 Ba2 P1 59.94(17) 10_566 2_566 ?
P1 Ba2 P1 60.06(17) 11 4_656 ?
P1 Ba2 P1 59.94(17) 10_566 18_566 ?
P1 Ba2 P1 120.0 17_656 2_566 ?
P1 Ba2 P1 120.000(1) 10_566 7_665 ?
P1 Ba2 P1 120.0 17_656 7_665 ?
P1 Ba2 P1 90.000(1) 12 18_566 ?
P1 Ba2 P1 90.000(1) 2_566 . ?
P1 Ba2 P1 120.0 3_665 18_566 ?
P1 Ba2 P1 90.0 10_566 8_665 ?
P1 Ba2 P1 59.94(17) 3_665 7_665 ?
P1 Ba2 P1 179.9(2) 18_566 7_665 ?
P1 Ba2 P1 60.06(17) 12 2_566 ?
P1 Ba2 P1 120.0 3_665 17_656 ?
P1 Ba2 P1 90.0 3_665 2_566 ?
P1 Ba2 P1 59.94(17) 8_665 7_665 ?
P1 Ba2 P1 120.0 7_665 2_566 ?
P1 Ba2 P1 179.9(2) 17_656 8_665 ?
P1 Ba2 P1 59.94(17) 5_656 4_656 ?
P1 Ba2 P1 120.0 11 2_566 ?
P1 Ba2 P1 60.06(17) 5_656 3_665 ?
P1 Ba2 P1 90.0 10_566 17_656 ?
P1 Ba2 P1 120.0 11 18_566 ?
P1 Ba2 P1 120.0 5_656 2_566 ?
P1 Ba2 P1 90.000(1) 5_656 18_566 ?
P1 Ba2 P1 60.06(17) 12 8_665 ?
P1 Ba2 P1 120.0 12 17_656 ?
P1 Ba2 P1 59.94(17) 18_566 2_566 ?
P1 Ba2 P1 120.0 8_665 . ?
P1 Ba2 P1 59.94(17) 3_665 8_665 ?
P1 Ba2 P1 60.06(17) 8_665 2_566 ?
P1 Ba2 P1 90.000(1) 5_656 7_665 ?
P1 Ba2 P1 59.94(17) 12 11 ?
P1 Ba2 P1 60.06(17) 11 7_665 ?
P1 Ba2 P1 120.0 12 10_566 ?
P1 Ba2 P1 120.0 12 4_656 ?
P1 Ba2 P1 179.9(2) 11 10_566 ?
P1 Ba2 P1 90.000(1) 11 17_656 ?
P1 Ba2 P1 179.9(2) 12 5_656 ?
P1 Ba2 P1 120.0 10_566 4_656 ?
P1 Ba2 P1 120.0 11 5_656 ?
P1 Ba2 P1 59.94(17) 5_656 17_656 ?
P1 Ba2 P1 60.06(17) 10_566 5_656 ?
P1 Ba2 P1 90.000(1) 3_665 4_656 ?
P1 Ba2 P1 120.0 12 3_665 ?
P1 Ba2 P1 60.06(17) 18_566 17_656 ?
P1 Ba2 P1 120.0 11 3_665 ?
P1 Ba2 P1 120.0 8_665 4_656 ?
P1 Ba2 P1 60.06(17) 7_665 4_656 ?
P1 Ba2 P1 90.0 11 8_665 ?
P1 Ba2 P1 59.94(17) 12 . ?
P1 Ba2 P1 179.9(2) 2_566 4_656 ?
P1 Ba2 P1 120.0 10_566 . ?
P1 Ba2 P1 120.0 5_656 8_665 ?
P1 Ba2 P1 179.9(2) 3_665 . ?
P1 Ba2 P1 59.94(17) 11 . ?
P1 Ba2 P1 60.06(17) 17_656 . ?
P1 Ba2 P1 120.0 18_566 8_665 ?
P1 Ba2 P1 120.0 7_665 . ?
P1 Ba2 P1 120.0 5_656 . ?
P1 Ba2 P1 90.000(1) 4_656 . ?
P1 Ba2 P1 90.0 12 7_665 ?
P1 Ba2 P1 120.0 18_566 4_656 ?
P1 Ba2 P1 60.06(17) 18_566 . ?
P1 Ba2 P1 60.06(17) 10_566 3_665 ?
Sr1 P2 Sr1 78.98(14) . 29_645 ?
Sr1 P2 Sr1 78.98(14) 76_546 29_645 ?
Sr1 P2 Sr1 78.98(14) . 76_546 ?
Si1 P2 Sr1 86.34(15) 34 . ?
Si1 P2 Sr1 86.34(15) . 76_546 ?
Si1 P2 Sr1 86.34(15) 79 76_546 ?
Si1 P2 Sr1 86.34(15) 34 29_645 ?
Si1 P2 Sr1 160.9(3) 79 . ?
Si1 P2 Sr1 160.9(3) 34 76_546 ?
Si1 P2 Sr1 86.34(15) . . ?
Si1 P2 Sr1 86.34(15) 79 29_645 ?
Si1 P2 Sr1 160.9(3) . 29_645 ?
Si1 P2 Si1 105.0(3) . 79 ?
Si1 P2 Si1 105.0(3) 79 34 ?
Si1 P2 Si1 105.0(3) . 34 ?
Si1 P2 Ba1 86.34(15) 34 . ?
Si1 P2 Ba1 86.34(15) . . ?
Si1 P2 Ba1 160.9(3) 79 . ?
Ba1 P2 Sr1 78.98(14) . 76_546 ?
Ba1 P2 Sr1 78.98(14) . 29_645 ?
Sr1 P1 Sr1 159.86(4) . 2_566 ?
Sr1 P1 Ba2 79.93(2) . . ?
Sr1 P1 Ba2 79.93(2) 2_566 . ?
Si2 P1 Sr1 97.90(9) . 2_566 ?
Si2 P1 Sr1 97.90(9) . . ?
Si2 P1 Ba2 142.0(2) . . ?
Si2 P1 Ba1 97.90(9) . . ?
Si1 P1 Sr1 97.98(8) . 2_566 ?
Si1 P1 Sr1 97.98(8) . . ?
Si1 P1 Ba2 142.3(2) . . ?
Si1 P1 Si2 75.68(6) . . ?
Si1 P1 Ba1 97.98(8) . . ?
Ba1 P1 Sr1 159.86(4) . 2_566 ?
Ba1 P1 Ba2 79.93(2) . . ?
P1 Si2 P1 104.1(3) . 75 ?
P1 Si2 Si1 52.04(16) . . ?
P1 Si2 Si1 52.04(16) 75 . ?
P3 Si2 P1 109.29(10) . 75 ?
P3 Si2 P1 109.29(10) 75 . ?
P3 Si2 P1 109.29(10) 75 75 ?
P3 Si2 P1 109.29(10) . . ?
P3 Si2 P3 115.0(4) . 75 ?
P3 Si2 Si1 122.5(2) 75 . ?
P3 Si2 Si1 122.5(2) . . ?
Sr1 P3 Sr1 77.82(12) 76_546 31_655 ?
Sr1 P3 Sr1 77.82(12) 76_546 . ?
Sr1 P3 Sr1 77.82(12) 31_655 . ?
Si2 P3 Sr1 158.8(3) . 31_655 ?
Si2 P3 Sr1 85.71(14) 32_655 . ?
Si2 P3 Sr1 85.71(14) . . ?
Si2 P3 Sr1 85.71(14) . 76_546 ?
Si2 P3 Sr1 158.8(3) 32_655 76_546 ?
Si2 P3 Sr1 85.71(14) 32_655 31_655 ?
Si2 P3 Sr1 85.71(14) 77_546 31_655 ?
Si2 P3 Sr1 158.8(3) 77_546 . ?
Si2 P3 Sr1 85.71(14) 77_546 76_546 ?
Si2 P3 Si2 106.5(2) 77_546 . ?
Si2 P3 Si2 106.5(2) 32_655 . ?
Si2 P3 Si2 106.5(2) 32_655 77_546 ?
Si2 P3 Ba1 158.8(3) 77_546 . ?
Si2 P3 Ba1 85.71(14) . . ?
Si2 P3 Ba1 85.71(14) 32_655 . ?
P2 Si1 P2 117.9(5) . 75 ?
P2 Si1 Si2 121.1(2) . . ?
P2 Si1 Si2 121.1(2) 75 . ?
P1 Si1 P2 108.40(12) . 75 ?
P1 Si1 P2 108.40(12) 75 75 ?
P1 Si1 P2 108.40(12) . . ?
P1 Si1 P2 108.40(12) 75 . ?
P1 Si1 P1 104.6(3) . 75 ?
P1 Si1 Si2 52.28(16) 75 . ?
P1 Si1 Si2 52.28(16) . . ?
Se1 Ba1 Ba2 180.0 . . ?
Se1 Ba1 P2 78.01(9) . . ?
Se1 Ba1 P2 78.01(9) . 74_556 ?
Se1 Ba1 P3 78.77(8) . 74_556 ?
Se1 Ba1 P3 78.77(8) . . ?
P2 Ba1 Ba2 101.99(9) . . ?
P2 Ba1 Ba2 101.99(9) 74_556 . ?
P2 Ba1 P2 156.02(18) 74_556 . ?
P2 Ba1 P3 87.682(9) 74_556 . ?
P2 Ba1 P3 87.682(9) 74_556 74_556 ?
P2 Ba1 P3 87.682(9) . 74_556 ?
P2 Ba1 P3 87.682(9) . . ?
P1 Ba1 Se1 124.93(2) 4_656 . ?
P1 Ba1 Se1 124.93(2) 17_656 . ?
P1 Ba1 Se1 124.93(2) 11 . ?
P1 Ba1 Se1 124.93(2) . . ?
P1 Ba1 Ba2 55.07(2) 4_656 . ?
P1 Ba1 Ba2 55.07(2) 17_656 . ?
P1 Ba1 Ba2 55.07(2) . . ?
P1 Ba1 Ba2 55.07(2) 11 . ?
P1 Ba1 P2 133.36(12) 17_656 . ?
P1 Ba1 P2 133.36(12) 11 74_556 ?
P1 Ba1 P2 133.36(12) 4_656 . ?
P1 Ba1 P2 133.36(12) . 74_556 ?
P1 Ba1 P2 63.34(12) 17_656 74_556 ?
P1 Ba1 P2 63.34(12) 11 . ?
P1 Ba1 P2 63.34(12) 4_656 74_556 ?
P1 Ba1 P2 63.34(12) . . ?
P1 Ba1 P1 70.9(2) 17_656 . ?
P1 Ba1 P1 70.9(2) 4_656 11 ?
P1 Ba1 P1 70.8(2) 17_656 4_656 ?
P1 Ba1 P1 110.14(4) 4_656 . ?
P1 Ba1 P1 70.8(2) 11 . ?
P1 Ba1 P1 110.14(4) 17_656 11 ?
P1 Ba1 P3 62.83(12) 11 74_556 ?
P1 Ba1 P3 62.83(12) 4_656 74_556 ?
P1 Ba1 P3 132.81(11) 11 . ?
P1 Ba1 P3 132.81(11) . 74_556 ?
P1 Ba1 P3 132.81(11) 4_656 . ?
P1 Ba1 P3 62.83(12) . . ?
P1 Ba1 P3 132.81(11) 17_656 74_556 ?
P1 Ba1 P3 62.83(12) 17_656 . ?
P3 Ba1 Ba2 101.23(8) . . ?
P3 Ba1 Ba2 101.23(8) 74_556 . ?
P3 Ba1 P3 157.54(15) 74_556 . ?

loop_
_geom_bond_atom_site_label_1
_geom_bond_atom_site_label_2
_geom_bond_distance
_geom_bond_site_symmetry_2
_geom_bond_publ_flag
Se1 Sr1 3.2863(5) 31_655 ?
Se1 Sr1 3.2863(5) 76_546 ?
Se1 Sr1 3.2863(5) . ?
Se1 Sr1 3.2863(5) 3_655 ?
Se1 Sr1 3.2863(5) 74_556 ?
Se1 Sr1 3.2863(5) 29_645 ?
Se1 Ba1 3.2863(5) . ?
Sr1 Sr1 4.6476(7) 76_546 ?
Sr1 Sr1 4.6476(7) 29_645 ?
Sr1 Ba2 4.5043(5) . ?
Sr1 P2 3.654(5) . ?
Sr1 P2 3.654(5) 74_556 ?
Sr1 P1 3.2349(4) 11 ?
Sr1 P1 3.2349(4) 4_656 ?
Sr1 P1 3.2349(4) . ?
Sr1 P1 3.2349(4) 17_656 ?
Sr1 P3 3.700(5) 74_556 ?
Sr1 P3 3.700(5) . ?
Ba2 P1 3.7507(11) 3_665 ?
Ba2 P1 3.7507(11) 10_566 ?
Ba2 P1 3.7507(11) 18_566 ?
Ba2 P1 3.7507(11) 12 ?
Ba2 P1 3.7507(11) 7_665 ?
Ba2 P1 3.7507(11) 2_566 ?
Ba2 P1 3.7507(11) 4_656 ?
Ba2 P1 3.7507(11) 11 ?
Ba2 P1 3.7507(11) 17_656 ?
Ba2 P1 3.7507(11) . ?
Ba2 P1 3.7507(11) 5_656 ?
Ba2 P1 3.7507(11) 8_665 ?
P2 Si1 2.258(5) . ?
P2 Si1 2.259(5) 34 ?
P2 Si1 2.259(5) 79 ?
P2 Ba1 3.654(5) . ?
P1 Si2 2.230(5) . ?
P1 Si1 2.222(5) . ?
P1 Ba1 3.2349(4) . ?
Si2 P3 2.229(5) 75 ?
Si2 P3 2.229(5) . ?
Si2 Si1 2.731(2) . ?
P3 Ba1 3.700(5) . ?

loop_
_twin_individual_id
_twin_individual_mass_fraction_refined
1 0.52(9)
2 0.48(9)
